data_9002665
loop_
_publ_author_name
'Hejny, C.'
'Armbruster, T.'

_publ_section_title
;Polysomatism in hogbomite: The crystal structures of 10T, 12H, 14T and 24R
 polysomes Note: Signs of x,y-coordinates of Fe7/Mg7 changed. Sample: 10T
;
_journal_name_full 'American Mineralogist'
_journal_page_first 277
_journal_page_last 292
_journal_volume 87
_journal_year 2002
_chemical_formula_sum 'Al9 Fe2.89 H Mg1.61 O20 Ti0.5'
_chemical_name_mineral Magnesiohogbomite-2N3S
_space_group_IT_number 164
_symmetry_space_group_name_Hall '-P 3 2"'
_symmetry_space_group_name_H-M 'P -3 m 1'
_cell_angle_alpha 90
_cell_angle_beta 90
_cell_angle_gamma 120
_cell_length_a 5.722
_cell_length_b 5.722
_cell_length_c 23.026
_cell_formula_units_Z 2
_cell_volume 652.897
_database_code_amcsd 0002754
_exptl_crystal_density_diffrn 4.010
_cod_original_formula_sum 'Al9 Fe2.89 Mg1.61 Ti.5 O20 H'
_cod_database_code 9002665

loop_
_space_group_symop_operation_xyz
x,y,z
-y,-x,z
y,-x+y,-z
-x,-x+y,-z
-x+y,-x,z
-x+y,y,z
-x,-y,-z
y,x,-z
-y,x-y,z
x,x-y,z
x-y,x,-z
x-y,-y,-z

loop_
_atom_site_label
_atom_site_fract_x
_atom_site_fract_y
_atom_site_fract_z
_atom_site_occupancy
_atom_site_U_iso_or_equiv
Al1 0.00000 0.00000 0.00000 1.00000 0.01020
Fe2 0.33333 -0.33333 -0.02563 0.77000 0.00730
Mg2 0.33333 -0.33333 -0.02563 0.23000 0.00730
Al3 0.33840 0.16920 -0.10125 1.00000 0.00960
Fe4 0.33333 -0.33333 -0.17360 0.67000 0.00530
Mg4 0.33333 -0.33333 -0.17360 0.33000 0.00530
Ti5 -0.33333 -0.66667 -0.21608 0.50000 0.00730
Fe5 -0.33333 -0.66667 -0.21608 0.45000 0.00730
Mg5 -0.33333 -0.66667 -0.21608 0.05000 0.00730
Al6 0.16460 0.32910 -0.29653 1.00000 0.00590
Fe7 0.33333 0.66667 0.37083 0.43000 0.00710
Mg7 0.33333 0.66667 0.37083 0.57000 0.00710
Al8 -0.33333 -0.66667 0.39920 1.00000 0.00800
Fe9 0.00000 0.00000 0.42401 0.57000 0.00820
Mg9 0.00000 0.00000 0.42401 0.43000 0.00820
Al10 0.00000 0.50000 0.50000 1.00000 0.00790
O1 -0.29650 -0.14830 -0.05350 1.00000 0.00890
O2 -0.33333 -0.66667 -0.05870 1.00000 0.01100
O3 0.51140 -0.51140 -0.14880 1.00000 0.01220
O4 0.00000 0.00000 0.14430 1.00000 0.01100
O5 -0.16420 0.16420 -0.25410 1.00000 0.00970
O6 0.33333 -0.33333 -0.25380 1.00000 0.01400
O7 0.48090 -0.48090 -0.34720 1.00000 0.01040
O8 0.00000 0.00000 -0.33920 1.00000 0.00900
O9 -0.18580 0.18580 0.45290 1.00000 0.00930
O10 0.33333 -0.33333 0.45570 1.00000 0.00700
H 0.00000 0.00000 0.18100 1.00000 0.08000

loop_
_cod_related_entry_id
_cod_related_entry_database
_cod_related_entry_code
1 AMCSD 0002754
